data_7227940
loop_
_publ_author_name
'Novais, Juliana S.'
'Campos, Vinicius R.'
'Silva, Ana Carolina J. A.'
'de Souza, Maria C. B. V.'
'Ferreira, Vitor F.'
'Keller, Vitor G. L.'
'Ferreira, Matheus O.'
'Dias, Flaviana R. F.'
'Vitorino, Ma\'ira I.'
'Sathler, Pl\'inio C.'
'Santana, Marcos V.'
'Resende, Jackson A. L. C.'
'Castro, Helena C.'
'Cunha, Anna C.'

_publ_section_title
;
 Synthesis and antimicrobial evaluation of promising
 7-arylamino-5,8-dioxo-5,8-dihydroisoquinoline-4-carboxylates and their
 halogenated amino compounds for treating Gram-negative bacterial
 infections
;
_journal_issue 30
_journal_name_full 'RSC Adv.'
_journal_page_first 18311
_journal_paper_doi 10.1039/C7RA00825B
_journal_volume 7
_journal_year 2017
_chemical_formula_moiety 'C19 H13 Br2 Cl N2 O4'
_chemical_formula_sum 'C19 H13 Br2 Cl N2 O4'
_chemical_formula_weight 528.58
_chemical_melting_point 434.0(10)
_chemical_name_common Isoquinoline
_chemical_name_systematic
4-Carbomethoxy-7-(4-chlorophenylamino)-6-bromo-3-bromoethyl-1-methyl-5,8-dioxo-5,8-dihydroisoquinoline
_space_group_IT_number 18
_symmetry_cell_setting orthorhombic
_symmetry_Int_Tables_number 18
_symmetry_space_group_name_Hall 'P 2 2ab'
_symmetry_space_group_name_H-M 'P 21 21 2'
_atom_sites_solution_hydrogens geom
_audit_creation_date 2016-10-05T14:45:27-00:00
_audit_creation_method 'WinGX routine CIF_UPDATE'
_audit_update_record
;
2017-01-18 deposited with the CCDC.
2017-02-23 downloaded from the CCDC.
;
_cell_angle_alpha 90
_cell_angle_beta 90
_cell_angle_gamma 90
_cell_formula_units_Z 4
_cell_length_a 20.5261(10)
_cell_length_b 9.0318(5)
_cell_length_c 10.5375(6)
_cell_measurement_reflns_used 3754
_cell_measurement_temperature 293(2)
_cell_measurement_theta_max 24.46
_cell_measurement_theta_min 2.46
_cell_volume 1953.52(18)
_computing_structure_refinement 'SHELXL-2013 (Sheldrick, 2013)'
_diffrn_ambient_temperature 293(2)
_diffrn_detector 'Photon 100 detector'
_diffrn_detector_type 'CMOS area detector'
_diffrn_measured_fraction_theta_full 0.999
_diffrn_measured_fraction_theta_max 0.999
_diffrn_measurement_device 'Bruker D8 Venture diffractometer'
_diffrn_measurement_method '\f and \w scans'
_diffrn_radiation_monochromator 'Quazar multilayer mirror'
_diffrn_radiation_probe x-ray
_diffrn_radiation_type MoK\a
_diffrn_radiation_wavelength 0.71073
_diffrn_reflns_av_R_equivalents 0.0479
_diffrn_reflns_Laue_measured_fraction_full 0.999
_diffrn_reflns_Laue_measured_fraction_max 0.999
_diffrn_reflns_limit_h_max 23
_diffrn_reflns_limit_h_min -25
_diffrn_reflns_limit_k_max 7
_diffrn_reflns_limit_k_min -11
_diffrn_reflns_limit_l_max 12
_diffrn_reflns_limit_l_min -10
_diffrn_reflns_number 5449
_diffrn_reflns_point_group_measured_fraction_full 0.958
_diffrn_reflns_point_group_measured_fraction_max 0.958
_diffrn_reflns_theta_full 26
_diffrn_reflns_theta_max 26.016
_diffrn_reflns_theta_min 2.173
_diffrn_source 'Microfocus sealed tube'
_diffrn_source_type 'Incoatec I\ms'
_exptl_absorpt_coefficient_mu 4.315
_exptl_absorpt_correction_T_max 0.7453
_exptl_absorpt_correction_T_min 0.6212
_exptl_absorpt_correction_type multi-scan
_exptl_absorpt_process_details
;
SADABS-2014/2 (Bruker,2014/2) was used for absorption correction. wR2(int) 
was 0.0795 before and 0.0397 after correction. The Ratio of minimum 
to maximum transmission is 0.8335. The \l/2 correction factor is 0.00150.
;
_exptl_crystal_colour ' dark red'
_exptl_crystal_density_diffrn 1.797
_exptl_crystal_description ' plate'
_exptl_crystal_F_000 1040
_exptl_crystal_recrystallization_method 'Re-crystallisation from solvent'
_exptl_crystal_size_max 0.069
_exptl_crystal_size_mid 0.065
_exptl_crystal_size_min 0.016
_refine_diff_density_max 0.417
_refine_diff_density_min -0.427
_refine_diff_density_rms 0.079
_refine_ls_abs_structure_details
;
 Flack x determined using 777 quotients [(I+)-(I-)]/[(I+)+(I-)]
 (Parsons and Flack (2004), Acta Cryst. A60, s61).
;
_refine_ls_abs_structure_Flack 0.009(16)
_refine_ls_extinction_method none
_refine_ls_goodness_of_fit_ref 1.005
_refine_ls_hydrogen_treatment constr
_refine_ls_matrix_type full
_refine_ls_number_parameters 255
_refine_ls_number_reflns 3687
_refine_ls_number_restraints 0
_refine_ls_restrained_S_all 1.005
_refine_ls_R_factor_all 0.0917
_refine_ls_R_factor_gt 0.052
_refine_ls_shift/su_max 0
_refine_ls_shift/su_mean 0
_refine_ls_structure_factor_coef Fsqd
_refine_ls_weighting_details 'w=1/[\s^2^(Fo^2^)+(0.0246P)^2^] where P=(Fo^2^+2Fc^2^)/3'
_refine_ls_weighting_scheme calc
_refine_ls_wR_factor_gt 0.1117
_refine_ls_wR_factor_ref 0.1267
_reflns_number_gt 2444
_reflns_number_total 3687
_reflns_threshold_expression 'I > 2\s(I)'
_cod_data_source_file c7ra00825b2.cif
_cod_data_source_block briso4clnh2cl_0ma_a
_cod_depositor_comments
;
The following automatic conversions were performed:

'_chemical_melting_point' value '433-435' was changed to '434.0(10)'
- the average value was taken and precision was estimated.

Automatic conversion script
Id: cif_fix_values 4973 2017-02-22 13:04:09Z antanas 
;
_cod_database_code 7227940

loop_
_symmetry_equiv_pos_as_xyz
'x, y, z'
'-x, -y, z'
'-x+1/2, y+1/2, -z'
'x+1/2, -y+1/2, -z'

loop_
_atom_site_label
_atom_site_type_symbol
_atom_site_fract_x
_atom_site_fract_y
_atom_site_fract_z
_atom_site_U_iso_or_equiv
_atom_site_adp_type
_atom_site_occupancy
_atom_site_calc_flag
Br1 Br 0.48489(5) 0.72710(13) 0.05243(10) 0.0628(3) Uani 1 d
Br2 Br 0.31683(7) 0.69738(13) 0.80801(13) 0.0792(4) Uani 1 d
O4 O 0.3064(3) 0.5918(7) 0.4828(6) 0.0510(17) Uani 1 d
O1 O 0.5873(3) 0.9555(7) 0.4529(7) 0.0543(17) Uani 1 d
O3 O 0.3662(4) 0.3868(8) 0.4645(9) 0.075(2) Uani 1 d
N7 N 0.4752(3) 0.7041(8) 0.7117(7) 0.0466(18) Uani 1 d
O2 O 0.4058(4) 0.6058(10) 0.2679(7) 0.071(2) Uani 1 d
N2 N 0.5976(4) 0.8976(9) 0.2142(8) 0.054(2) Uani 1 d
H2 H 0.6093 0.9822 0.244 0.065 Uiso 1 calc
C12 C 0.6542(4) 0.9492(10) 0.0181(10) 0.047(3) Uani 1 d
H12 H 0.6434 1.0487 0.0266 0.056 Uiso 1 calc
C11 C 0.6313(5) 0.8474(10) 0.1052(9) 0.043(2) Uani 1 d
C2 C 0.5489(4) 0.8272(9) 0.2770(9) 0.042(2) Uani 1 d
C3 C 0.4994(4) 0.7438(9) 0.2286(8) 0.039(2) Uani 1 d
C1 C 0.5514(4) 0.8573(9) 0.4175(9) 0.038(2) Uani 1 d
C5 C 0.4164(4) 0.6119(9) 0.5287(9) 0.039(2) Uani 1 d
C6 C 0.4274(4) 0.6251(9) 0.6588(9) 0.041(2) Uani 1 d
C10 C 0.4592(4) 0.6864(9) 0.4490(9) 0.038(2) Uani 1 d
C4 C 0.4521(4) 0.6756(10) 0.3092(9) 0.044(2) Uani 1 d
C9 C 0.5088(4) 0.7751(9) 0.5027(9) 0.0382(19) Uani 1 d
C18 C 0.3827(5) 0.5548(10) 0.7555(10) 0.054(3) Uani 1 d
H18A H 0.4078 0.523 0.8286 0.065 Uiso 1 calc
H18B H 0.3618 0.4685 0.7188 0.065 Uiso 1 calc
C14 C 0.7083(4) 0.7587(11) -0.0920(8) 0.044(2) Uani 1 d
C13 C 0.6929(5) 0.9039(11) -0.0812(9) 0.052(3) Uani 1 d
H13 H 0.7083 0.9722 -0.1401 0.062 Uiso 1 calc
C19 C 0.3625(5) 0.5172(11) 0.4845(9) 0.046(2) Uani 1 d
C8 C 0.5160(4) 0.7786(10) 0.6348(8) 0.043(2) Uani 1 d
C15 C 0.6861(5) 0.6552(10) -0.0107(9) 0.048(2) Uani 1 d
H15 H 0.6967 0.5559 -0.0221 0.057 Uiso 1 calc
C16 C 0.6470(4) 0.6987(11) 0.0907(9) 0.048(2) Uani 1 d
H16 H 0.6315 0.6289 0.1481 0.058 Uiso 1 calc
C17 C 0.5695(5) 0.8590(11) 0.7037(10) 0.058(3) Uani 1 d
H17A H 0.558 0.9616 0.7123 0.086 Uiso 1 calc
H17B H 0.6093 0.8507 0.6565 0.086 Uiso 1 calc
H17C H 0.5752 0.8162 0.7863 0.086 Uiso 1 calc
C20 C 0.2486(6) 0.5078(15) 0.4542(12) 0.084(4) Uani 1 d
H20A H 0.2536 0.4599 0.3735 0.126 Uiso 1 calc
H20B H 0.2117 0.5731 0.4512 0.126 Uiso 1 calc
H20C H 0.2419 0.4345 0.5189 0.126 Uiso 1 calc
Cl1 Cl 0.75813(13) 0.7049(4) -0.2189(3) 0.0716(8) Uani 1 d

loop_
_atom_site_aniso_label
_atom_site_aniso_U_11
_atom_site_aniso_U_22
_atom_site_aniso_U_33
_atom_site_aniso_U_23
_atom_site_aniso_U_13
_atom_site_aniso_U_12
Br1 0.0544(6) 0.0858(8) 0.0482(5) -0.0019(6) -0.0113(5) -0.0019(6)
Br2 0.0838(9) 0.0671(7) 0.0867(9) -0.0037(7) 0.0315(7) 0.0155(7)
O4 0.033(4) 0.058(4) 0.062(5) 0.008(3) -0.005(3) 0.005(3)
O1 0.056(4) 0.046(4) 0.061(4) -0.005(3) -0.006(4) -0.010(3)
O3 0.054(5) 0.048(4) 0.124(7) -0.012(5) -0.018(5) 0.003(3)
N7 0.039(4) 0.055(4) 0.046(4) 0.002(4) -0.009(4) -0.001(4)
O2 0.054(5) 0.109(6) 0.050(5) -0.010(4) -0.003(4) -0.022(4)
N2 0.057(6) 0.047(4) 0.058(6) -0.006(4) 0.014(5) -0.019(4)
C12 0.047(6) 0.035(5) 0.059(7) 0.007(4) -0.005(5) -0.012(4)
C11 0.035(5) 0.045(5) 0.049(6) -0.003(5) -0.006(4) -0.005(4)
C2 0.043(6) 0.035(5) 0.047(6) 0.004(4) -0.005(5) 0.009(4)
C3 0.034(5) 0.036(4) 0.047(5) 0.000(4) -0.003(4) 0.003(4)
C1 0.032(5) 0.035(5) 0.048(6) -0.005(4) 0.002(4) 0.005(4)
C5 0.026(5) 0.039(5) 0.052(6) -0.010(5) -0.001(4) 0.006(4)
C6 0.031(5) 0.042(5) 0.048(6) -0.004(5) -0.001(4) 0.007(4)
C10 0.028(4) 0.033(4) 0.053(5) -0.005(5) -0.001(4) 0.006(4)
C4 0.027(5) 0.051(5) 0.054(6) -0.009(5) -0.008(4) -0.002(4)
C9 0.020(4) 0.038(4) 0.057(5) -0.008(4) -0.008(4) 0.007(4)
C18 0.063(7) 0.045(5) 0.054(6) -0.002(5) 0.012(6) 0.007(5)
C14 0.043(5) 0.052(6) 0.037(5) 0.005(5) -0.010(4) -0.008(4)
C13 0.050(6) 0.058(6) 0.047(6) 0.013(5) -0.007(5) -0.022(5)
C19 0.034(6) 0.048(6) 0.055(6) 0.001(5) -0.004(5) 0.002(4)
C8 0.026(4) 0.050(5) 0.053(5) -0.010(5) -0.005(4) 0.007(5)
C15 0.041(6) 0.051(5) 0.051(6) 0.004(5) -0.007(5) -0.001(4)
C16 0.044(6) 0.054(6) 0.046(6) 0.010(5) 0.002(4) -0.005(5)
C17 0.050(6) 0.075(7) 0.048(6) -0.010(6) -0.013(5) -0.016(5)
C20 0.035(6) 0.123(10) 0.094(10) 0.036(10) -0.013(8) -0.021(6)
Cl1 0.0636(18) 0.090(2) 0.0611(17) 0.0098(18) 0.0143(14) -0.0021(16)

loop_
_atom_type_symbol
_atom_type_description
_atom_type_scat_dispersion_real
_atom_type_scat_dispersion_imag
_atom_type_scat_source
C C 0.0033 0.0016 'International Tables Vol C Tables 4.2.6.8 and 6.1.1.4'
H H 0 0 'International Tables Vol C Tables 4.2.6.8 and 6.1.1.4'
Br Br -0.2901 2.4595 'International Tables Vol C Tables 4.2.6.8 and 6.1.1.4'
Cl Cl 0.1484 0.1585 'International Tables Vol C Tables 4.2.6.8 and 6.1.1.4'
N N 0.0061 0.0033 'International Tables Vol C Tables 4.2.6.8 and 6.1.1.4'
O O 0.0106 0.006 'International Tables Vol C Tables 4.2.6.8 and 6.1.1.4'

loop_
_geom_angle_atom_site_label_1
_geom_angle_atom_site_label_2
_geom_angle_atom_site_label_3
_geom_angle
C19 O4 C20 116.6(8)
C6 N7 C8 118.2(8)
C2 N2 C11 127.3(8)
C2 N2 H2 116.3
C11 N2 H2 116.3
C13 C12 C11 120.3(9)
C13 C12 H12 119.9
C11 C12 H12 119.9
C12 C11 C16 119.4(9)
C12 C11 N2 119.5(8)
C16 C11 N2 120.8(9)
N2 C2 C3 128.7(9)
N2 C2 C1 111.7(8)
C3 C2 C1 119.5(8)
C2 C3 C4 121.5(8)
C2 C3 Br1 122.0(7)
C4 C3 Br1 116.3(6)
O1 C1 C9 123.3(9)
O1 C1 C2 117.0(9)
C9 C1 C2 119.6(8)
C10 C5 C6 116.8(8)
C10 C5 C19 124.4(8)
C6 C5 C19 118.8(9)
N7 C6 C5 125.1(9)
N7 C6 C18 112.9(9)
C5 C6 C18 121.9(9)
C5 C10 C9 119.2(8)
C5 C10 C4 120.4(8)
C9 C10 C4 120.4(8)
O2 C4 C3 122.6(9)
O2 C4 C10 117.7(9)
C3 C4 C10 119.6(8)
C8 C9 C10 119.1(8)
C8 C9 C1 122.6(8)
C10 C9 C1 118.3(8)
C6 C18 Br2 109.6(6)
C6 C18 H18A 109.8
Br2 C18 H18A 109.8
C6 C18 H18B 109.8
Br2 C18 H18B 109.8
H18A C18 H18B 108.2
C15 C14 C13 122.6(9)
C15 C14 Cl1 119.4(7)
C13 C14 Cl1 118.0(7)
C14 C13 C12 119.1(9)
C14 C13 H13 120.4
C12 C13 H13 120.4
O3 C19 O4 123.3(9)
O3 C19 C5 125.3(9)
O4 C19 C5 111.0(8)
N7 C8 C9 121.5(8)
N7 C8 C17 113.9(8)
C9 C8 C17 124.6(9)
C14 C15 C16 119.1(9)
C14 C15 H15 120.4
C16 C15 H15 120.4
C11 C16 C15 119.4(9)
C11 C16 H16 120.3
C15 C16 H16 120.3
C8 C17 H17A 109.5
C8 C17 H17B 109.5
H17A C17 H17B 109.5
C8 C17 H17C 109.5
H17A C17 H17C 109.5
H17B C17 H17C 109.5
O4 C20 H20A 109.5
O4 C20 H20B 109.5
H20A C20 H20B 109.5
O4 C20 H20C 109.5
H20A C20 H20C 109.5
H20B C20 H20C 109.5

loop_
_geom_bond_atom_site_label_1
_geom_bond_atom_site_label_2
_geom_bond_distance
Br1 C3 1.886(9)
Br2 C18 1.947(9)
O4 C19 1.333(11)
O4 C20 1.441(13)
O1 C1 1.211(10)
O3 C19 1.199(11)
N7 C6 1.335(11)
N7 C8 1.346(11)
O2 C4 1.221(11)
N2 C2 1.356(12)
N2 C11 1.416(12)
N2 H2 0.86
C12 C13 1.376(14)
C12 C11 1.381(13)
C12 H12 0.93
C11 C16 1.390(14)
C2 C3 1.364(12)
C2 C1 1.507(13)
C3 C4 1.430(12)
C1 C9 1.456(12)
C5 C10 1.389(12)
C5 C6 1.394(13)
C5 C19 1.475(13)
C6 C18 1.511(13)
C10 C9 1.414(12)
C10 C4 1.483(13)
C9 C8 1.400(12)
C18 H18A 0.97
C18 H18B 0.97
C14 C15 1.349(12)
C14 C13 1.354(13)
C14 Cl1 1.752(10)
C13 H13 0.93
C8 C17 1.503(12)
C15 C16 1.392(13)
C15 H15 0.93
C16 H16 0.93
C17 H17A 0.96
C17 H17B 0.96
C17 H17C 0.96
C20 H20A 0.96
C20 H20B 0.96
C20 H20C 0.96

loop_
_geom_torsion_atom_site_label_1
_geom_torsion_atom_site_label_2
_geom_torsion_atom_site_label_3
_geom_torsion_atom_site_label_4
_geom_torsion
C13 C12 C11 C16 -0.8(15)
C13 C12 C11 N2 173.1(8)
C2 N2 C11 C12 148.1(9)
C2 N2 C11 C16 -38.0(15)
C11 N2 C2 C3 -37.1(15)
C11 N2 C2 C1 146.3(9)
N2 C2 C3 C4 179.3(8)
C1 C2 C3 C4 -4.3(12)
N2 C2 C3 Br1 -6.6(13)
C1 C2 C3 Br1 169.8(6)
N2 C2 C1 O1 12.1(11)
C3 C2 C1 O1 -164.9(8)
N2 C2 C1 C9 -171.4(7)
C3 C2 C1 C9 11.7(11)
C8 N7 C6 C5 0.7(13)
C8 N7 C6 C18 -176.4(7)
C10 C5 C6 N7 0.5(13)
C19 C5 C6 N7 178.4(8)
C10 C5 C6 C18 177.4(8)
C19 C5 C6 C18 -4.7(13)
C6 C5 C10 C9 -2.7(11)
C19 C5 C10 C9 179.5(8)
C6 C5 C10 C4 178.5(8)
C19 C5 C10 C4 0.8(13)
C2 C3 C4 O2 176.8(9)
Br1 C3 C4 O2 2.3(12)
C2 C3 C4 C10 -4.3(13)
Br1 C3 C4 C10 -178.7(6)
C5 C10 C4 O2 3.6(13)
C9 C10 C4 O2 -175.1(8)
C5 C10 C4 C3 -175.4(8)
C9 C10 C4 C3 5.9(12)
C5 C10 C9 C8 3.7(12)
C4 C10 C9 C8 -177.5(7)
C5 C10 C9 C1 -177.3(7)
C4 C10 C9 C1 1.4(11)
O1 C1 C9 C8 -14.7(13)
C2 C1 C9 C8 169.0(8)
O1 C1 C9 C10 166.4(8)
C2 C1 C9 C10 -9.9(11)
N7 C6 C18 Br2 83.9(9)
C5 C6 C18 Br2 -93.3(9)
C15 C14 C13 C12 1.5(14)
Cl1 C14 C13 C12 -179.6(7)
C11 C12 C13 C14 -0.2(14)
C20 O4 C19 O3 -0.4(14)
C20 O4 C19 C5 -173.6(8)
C10 C5 C19 O3 90.2(13)
C6 C5 C19 O3 -87.4(13)
C10 C5 C19 O4 -96.7(10)
C6 C5 C19 O4 85.6(10)
C6 N7 C8 C9 0.3(12)
C6 N7 C8 C17 -177.8(8)
C10 C9 C8 N7 -2.5(13)
C1 C9 C8 N7 178.6(8)
C10 C9 C8 C17 175.4(8)
C1 C9 C8 C17 -3.5(14)
C13 C14 C15 C16 -1.7(14)
Cl1 C14 C15 C16 179.4(7)
C12 C11 C16 C15 0.7(15)
N2 C11 C16 C15 -173.2(8)
C14 C15 C16 C11 0.6(14)
